data_2105957
loop_
_publ_author_name
'Kamburov, Stoyan'
'Schmidt, Horst'
'Voigt, Wolfgang'
'Balarew, Christo'

_publ_section_title
;
 Similarities and peculiarities between the crystal structures of the
 hydrates of sodium sulfate and selenate
;
_journal_issue 4
_journal_name_full 'Acta Crystallographica Section B'
_journal_page_first 714
_journal_page_last 722
_journal_paper_doi 10.1107/S2052520614007653
_journal_volume 70
_journal_year 2014
_chemical_formula_structural 'Na2 S O4 (H2 O)10'
_chemical_formula_sum 'H20 Na2 O14 S'
_chemical_formula_weight 322.21
_chemical_name_systematic 'Sodium sulfate decahydrate'
_space_group_crystal_system monoclinic
_space_group_IT_number 14
_space_group_name_Hall '-P 2ybc'
_space_group_name_H-M_alt 'P 1 21/c 1'
_symmetry_space_group_name_Hall '-P 2ybc'
_symmetry_space_group_name_H-M 'P 1 21/c 1'
_atom_sites_solution_hydrogens difmap
_atom_sites_solution_primary direct
_atom_sites_solution_secondary difmap
_audit_creation_method SHELXL-2012
_cell_angle_alpha 90.00
_cell_angle_beta 107.815(15)
_cell_angle_gamma 90.00
_cell_formula_units_Z 4
_cell_length_a 11.470(2)
_cell_length_b 10.3515(12)
_cell_length_c 12.759(2)
_cell_measurement_reflns_used 4106
_cell_measurement_temperature 120(2)
_cell_measurement_theta_max 29.62
_cell_measurement_theta_min 2.78
_cell_volume 1442.3(4)
_computing_cell_refinement 'STOE X-AREA'
_computing_data_collection 'STOE X-AREA'
_computing_data_reduction 'STOE X-RED'
_computing_molecular_graphics Diamond3
_computing_publication_material PublCIF
_computing_structure_refinement 'SHELXL-2013 (Sheldrick, 2008)'
_computing_structure_solution 'SHELXS-2013 (Sheldrick, 2008)'
_diffrn_ambient_temperature 120(2)
_diffrn_detector_area_resol_mean 6.67
_diffrn_measured_fraction_theta_full 0.997
_diffrn_measurement_device '2-circle goniometer'
_diffrn_measurement_device_type 'STOE IPDS 2'
_diffrn_measurement_method 'rotation method'
_diffrn_radiation_monochromator 'plane graphite'
_diffrn_radiation_type 'Mo K\a'
_diffrn_radiation_wavelength 0.71073
_diffrn_reflns_av_R_equivalents 0.1190
_diffrn_reflns_av_sigmaI/netI 0.0089
_diffrn_reflns_limit_h_max 14
_diffrn_reflns_limit_h_min -15
_diffrn_reflns_limit_k_max 14
_diffrn_reflns_limit_k_min 0
_diffrn_reflns_limit_l_max 17
_diffrn_reflns_limit_l_min 0
_diffrn_reflns_number 3876
_diffrn_reflns_theta_full 25.242
_diffrn_reflns_theta_max 29.15
_diffrn_reflns_theta_min 1.86
_exptl_absorpt_coefficient_mu 0.342
_exptl_absorpt_correction_T_max 0.7958
_exptl_absorpt_correction_T_min 0.4411
_exptl_absorpt_correction_type integration
_exptl_absorpt_process_details 'Coppens (1970)'
_exptl_crystal_colour colourless
_exptl_crystal_density_diffrn 1.484
_exptl_crystal_density_method 'not measured'
_exptl_crystal_description 'monoclinic prism'
_exptl_crystal_F_000 680
_exptl_crystal_size_max 0.5272
_exptl_crystal_size_mid 0.4508
_exptl_crystal_size_min 0.3744
_refine_diff_density_max 0.694
_refine_diff_density_min -0.558
_refine_ls_extinction_coef 0.0111(14)
_refine_ls_extinction_expression Fc^*^=kFc[1+0.001xFc^2^\l^3^/sin(2\q)]^-1/4^
_refine_ls_extinction_method SHELXL
_refine_ls_goodness_of_fit_ref 1.050
_refine_ls_hydrogen_treatment refall
_refine_ls_matrix_type full
_refine_ls_number_parameters 235
_refine_ls_number_reflns 3876
_refine_ls_number_restraints 0
_refine_ls_restrained_S_all 1.050
_refine_ls_R_factor_all 0.0323
_refine_ls_R_factor_gt 0.0282
_refine_ls_shift/su_max 0.001
_refine_ls_shift/su_mean 0.000
_refine_ls_structure_factor_coef Fsqd
_refine_ls_weighting_details
;
 'w=1/[\s^2^(Fo^2^)+(0.0540P)^2^+0.1271P]'
 'where P=(Fo^2^+2Fc^2^)/3'
;
_refine_ls_weighting_scheme calc
_refine_ls_wR_factor_gt 0.0739
_refine_ls_wR_factor_ref 0.0755
_reflns_number_gt 3441
_reflns_number_total 3876
_reflns_threshold_expression >2sigma(I)
_cod_data_source_file bp5062sup1.cif
_cod_data_source_block Na2_SO4_10H2O_120k
_cod_original_cell_volume 1442.2(4)
_cod_database_code 2105957

loop_
_symmetry_equiv_pos_as_xyz
'x, y, z'
'-x, y+1/2, -z+1/2'
'-x, -y, -z'
'x, -y-1/2, z-1/2'

loop_
_atom_site_type_symbol
_atom_site_label
_atom_site_fract_x
_atom_site_fract_y
_atom_site_fract_z
_atom_site_U_iso_or_equiv
_atom_site_adp_type
_atom_site_calc_flag
_atom_site_occupancy
S S1 0.74847(2) 0.63907(2) 0.75853(2) 0.00790(7) Uani d 1
Na Na1 0.24380(3) 0.75456(4) -0.01838(3) 0.01176(10) Uani d 1
Na Na2 0.25537(3) 0.88729(4) 0.23846(3) 0.01132(10) Uani d 1
O O1 0.11388(7) 0.60787(7) -0.15079(6) 0.01386(14) Uani d 1
O O2 0.35429(7) 0.78653(7) -0.14593(6) 0.01278(14) Uani d 1
O O3 0.11844(7) 0.94304(8) -0.08351(7) 0.01664(15) Uani d 1
O O4 0.36884(7) 0.56458(7) 0.05541(6) 0.01573(15) Uani d 1
O O5 0.14374(6) 0.71693(7) 0.11880(6) 0.01315(14) Uani d 1
O O6 0.38493(7) 0.89065(7) 0.11985(6) 0.01378(14) Uani d 1
O O7 0.13273(7) 1.04630(7) 0.11977(6) 0.01487(15) Uani d 1
O O8 0.37653(7) 1.04462(7) 0.36125(6) 0.01537(15) Uani d 1
O O9 0.60148(7) 0.84796(8) 0.94609(6) 0.01558(15) Uani d 1
O O10 0.76428(7) 0.71185(7) 0.86187(5) 0.01399(14) Uani d 1
O O11 0.72859(7) 0.50165(7) 0.77807(6) 0.01537(15) Uani d 1
O O12 0.64134(6) 0.69033(7) 0.67169(5) 0.01296(14) Uani d 1
O O13 0.85903(6) 0.65299(7) 0.72295(6) 0.01451(15) Uani d 1
O O14 0.89589(7) 0.65373(7) 0.08166(6) 0.01542(15) Uani d 1
H H1A 0.0412(16) 0.6308(15) -0.1784(14) 0.024(4) Uiso d 1
H H1B 0.1113(14) 0.5288(17) -0.1298(13) 0.025(4) Uiso d 1
H H2A 0.3337(14) 0.8551(15) -0.1742(13) 0.016(3) Uiso d 1
H H2B 0.4254(18) 0.7955(18) -0.1197(15) 0.036(5) Uiso d 1
H H3A 0.1311(18) 0.994(2) -0.1234(18) 0.046(5) Uiso d 1
H H3B 0.128(3) 0.974(3) -0.021(3) 0.095(9) Uiso d 1
H H4A 0.3394(18) 0.5304(19) 0.0953(17) 0.043(5) Uiso d 1
H H4B 0.436(3) 0.559(3) 0.075(3) 0.108(11) Uiso d 1
H H5A 0.1689(15) 0.6481(16) 0.1485(14) 0.022(4) Uiso d 1
H H5B 0.0704(17) 0.7056(16) 0.1020(14) 0.028(4) Uiso d 1
H H6A 0.3923(14) 0.9687(18) 0.1026(13) 0.028(4) Uiso d 1
H H6B 0.4553(16) 0.8617(15) 0.1447(14) 0.023(4) Uiso d 1
H H7A 0.066(3) 1.055(3) 0.112(3) 0.116(12) Uiso d 1
H H7B 0.1626(17) 1.1247(18) 0.1270(15) 0.033(4) Uiso d 1
H H8A 0.3607(15) 1.1274(17) 0.3469(14) 0.028(4) Uiso d 1
H H8B 0.364(3) 1.023(3) 0.418(3) 0.113(11) Uiso d 1
H H9A 0.6453(15) 0.7976(16) 0.9223(14) 0.025(4) Uiso d 1
H H9B 0.6182(19) 0.836(2) 1.0070(18) 0.048(6) Uiso d 1
H H14A 0.8728(15) 0.7114(17) 0.1198(14) 0.030(4) Uiso d 1
H H14B 0.8565(16) 0.6694(17) 0.0194(16) 0.033(4) Uiso d 1

loop_
_atom_site_aniso_label
_atom_site_aniso_U_11
_atom_site_aniso_U_22
_atom_site_aniso_U_33
_atom_site_aniso_U_12
_atom_site_aniso_U_13
_atom_site_aniso_U_23
S1 0.00917(11) 0.00747(11) 0.00655(11) 0.00007(6) 0.00164(8) -0.00012(6)
Na1 0.01328(18) 0.01242(19) 0.00947(18) -0.00044(14) 0.00330(13) -0.00052(13)
Na2 0.01297(19) 0.01106(19) 0.00955(18) 0.00027(13) 0.00288(14) 0.00005(13)
O1 0.0116(3) 0.0147(3) 0.0139(3) -0.0007(3) 0.0018(2) 0.0007(3)
O2 0.0119(3) 0.0124(3) 0.0124(3) -0.0010(2) 0.0012(2) 0.0017(2)
O3 0.0175(3) 0.0167(4) 0.0171(3) 0.0014(3) 0.0072(3) 0.0038(3)
O4 0.0146(3) 0.0182(4) 0.0155(3) 0.0013(3) 0.0062(3) 0.0022(3)
O5 0.0118(3) 0.0130(3) 0.0139(3) -0.0004(2) 0.0028(2) 0.0012(2)
O6 0.0119(3) 0.0141(3) 0.0148(3) 0.0003(2) 0.0033(3) 0.0002(3)
O7 0.0137(3) 0.0133(3) 0.0162(3) -0.0013(3) 0.0025(3) 0.0007(2)
O8 0.0167(3) 0.0134(3) 0.0140(3) 0.0001(3) 0.0018(3) 0.0003(2)
O9 0.0142(3) 0.0194(4) 0.0129(3) 0.0020(3) 0.0037(3) 0.0009(3)
O10 0.0186(3) 0.0134(3) 0.0095(3) -0.0005(3) 0.0036(2) -0.0032(2)
O11 0.0223(3) 0.0084(3) 0.0152(3) -0.0014(3) 0.0054(3) 0.0004(2)
O12 0.0113(3) 0.0145(3) 0.0103(3) 0.0010(2) -0.0009(2) 0.0021(2)
O13 0.0117(3) 0.0186(3) 0.0142(3) 0.0005(2) 0.0053(3) 0.0014(3)
O14 0.0158(3) 0.0169(3) 0.0123(3) 0.0012(3) 0.0025(3) -0.0002(3)

loop_
_atom_type_symbol
_atom_type_description
_atom_type_scat_dispersion_real
_atom_type_scat_dispersion_imag
_atom_type_scat_source
Na Na 0.0362 0.0249 'International Tables Vol C Tables 4.2.6.8 and 6.1.1.4'
S S 0.1246 0.1234 'International Tables Vol C Tables 4.2.6.8 and 6.1.1.4'
O O 0.0106 0.0060 'International Tables Vol C Tables 4.2.6.8 and 6.1.1.4'
H H 0.0000 0.0000 'International Tables Vol C Tables 4.2.6.8 and 6.1.1.4'

loop_
_geom_angle_atom_site_label_1
_geom_angle_atom_site_label_2
_geom_angle_atom_site_label_3
_geom_angle_site_symmetry_1
_geom_angle_site_symmetry_3
_geom_angle
O11 S1 O12 . . 109.69(4)
O11 S1 O13 . . 109.72(4)
O12 S1 O13 . . 109.22(4)
O11 S1 O10 . . 108.88(4)
O12 S1 O10 . . 109.39(4)
O13 S1 O10 . . 109.93(4)
O2 Na1 O5 . . 176.35(3)
O2 Na1 O3 . . 92.18(3)
O5 Na1 O3 . . 90.85(3)
O2 Na1 O1 . . 87.29(3)
O5 Na1 O1 . . 94.45(3)
O3 Na1 O1 . . 95.29(3)
O2 Na1 O6 . . 92.27(3)
O5 Na1 O6 . . 85.77(3)
O3 Na1 O6 . . 88.61(3)
O1 Na1 O6 . . 176.08(3)
O2 Na1 O4 . . 90.16(3)
O5 Na1 O4 . . 86.78(3)
O3 Na1 O4 . . 177.45(3)
O1 Na1 O4 . . 85.84(3)
O6 Na1 O4 . . 90.27(3)
O2 Na2 O7 4_576 . 172.68(3)
O2 Na2 O8 4_576 . 92.15(3)
O7 Na2 O8 . . 93.31(3)
O2 Na2 O6 4_576 . 97.50(3)
O7 Na2 O6 . . 87.07(3)
O8 Na2 O6 . . 93.15(3)
O2 Na2 O5 4_576 . 84.28(3)
O7 Na2 O5 . . 90.39(3)
O8 Na2 O5 . . 176.04(3)
O6 Na2 O5 . . 85.63(3)
O2 Na2 O1 4_576 4_576 86.13(3)
O7 Na2 O1 . 4_576 89.20(3)
O8 Na2 O1 . 4_576 87.88(3)
O6 Na2 O1 . 4_576 176.18(3)
O5 Na2 O1 . 4_576 93.58(3)
Na1 O1 Na2 . 4_575 90.84(3)
Na1 O2 Na2 . 4_575 93.80(3)
Na1 O5 Na2 . . 93.60(3)
Na2 O6 Na1 . . 92.58(3)

loop_
_geom_bond_atom_site_label_1
_geom_bond_atom_site_label_2
_geom_bond_site_symmetry_2
_geom_bond_distance
S1 O11 . 1.4740(7)
S1 O12 . 1.4785(7)
S1 O13 . 1.4790(7)
S1 O10 . 1.4806(7)
Na1 O2 . 2.3719(9)
Na1 O5 . 2.4002(9)
Na1 O3 . 2.4153(9)
Na1 O1 . 2.4166(9)
Na1 O6 . 2.4431(9)
Na1 O4 . 2.4464(9)
Na1 Na2 4_575 3.4714(7)
Na1 Na2 . 3.5182(7)
Na2 O2 4_576 2.3826(8)
Na2 O7 . 2.3828(9)
Na2 O8 . 2.3886(9)
Na2 O6 . 2.4240(9)
Na2 O5 . 2.4258(9)
Na2 O1 4_576 2.4568(9)
Na2 Na1 4_576 3.4714(7)
O1 Na2 4_575 2.4569(9)
O2 Na2 4_575 2.3826(8)
